data_4135538
loop_
_publ_author_name
'Cai, Li-Xuan'
'Yan, Dan-Ni'
'Cheng, Pei-Ming'
'Xuan, Jin-Jin'
'Li, Shao-Chuan'
'Zhou, Li-Peng'
'Tian, Chong-Bin'
'Sun, Qing-Fu'

_publ_section_title
;
 Controlled Self-Assembly and Multistimuli-Responsive Interconversions of
 Three Conjoined Twin-Cages.
;
_journal_name_full 'Journal of the American Chemical Society'
_journal_paper_doi 10.1021/jacs.0c12064
_journal_year 2021
_chemical_formula_sum 'C428 H462 B F4 N96 O2 Pd12'
_chemical_formula_weight 8346.51
_space_group_crystal_system trigonal
_space_group_IT_number 167
_space_group_name_Hall '-R 3 2"c'
_space_group_name_H-M_alt 'R -3 c :H'
_atom_sites_solution_hydrogens geom
_audit_creation_method SHELXL-2016/6
_cell_angle_alpha 90
_cell_angle_beta 90
_cell_angle_gamma 120
_cell_formula_units_Z 6
_cell_length_a 39.4711(3)
_cell_length_b 39.4711(3)
_cell_length_c 66.5589(7)
_cell_measurement_reflns_used 21639
_cell_measurement_temperature 149.99(11)
_cell_measurement_theta_max 44.5500
_cell_measurement_theta_min 2.5210
_cell_volume 89803.9(14)
_computing_structure_refinement 'SHELXL-2016/6 (Sheldrick, 2016)'
_diffrn_ambient_temperature 149.99(11)
_diffrn_measured_fraction_theta_full 0.995
_diffrn_measured_fraction_theta_max 0.995
_diffrn_measurement_device_type 'ROD, Synergy Custom system, HyPix'
_diffrn_measurement_method '\w scans'
_diffrn_radiation_type GaK\a
_diffrn_radiation_wavelength 1.34050
_diffrn_reflns_av_R_equivalents 0.0412
_diffrn_reflns_av_unetI/netI 0.0246
_diffrn_reflns_Laue_measured_fraction_full 0.995
_diffrn_reflns_Laue_measured_fraction_max 0.995
_diffrn_reflns_limit_h_max 41
_diffrn_reflns_limit_h_min -41
_diffrn_reflns_limit_k_max 41
_diffrn_reflns_limit_k_min -41
_diffrn_reflns_limit_l_max 58
_diffrn_reflns_limit_l_min -69
_diffrn_reflns_number 73554
_diffrn_reflns_point_group_measured_fraction_full 0.995
_diffrn_reflns_point_group_measured_fraction_max 0.995
_diffrn_reflns_theta_full 44.749
_diffrn_reflns_theta_max 44.749
_diffrn_reflns_theta_min 1.948
_exptl_absorpt_coefficient_mu 2.168
_exptl_crystal_colour yellow
_exptl_crystal_density_diffrn 0.926
_exptl_crystal_description block
_exptl_crystal_F_000 25866
_exptl_crystal_size_max 0.4
_exptl_crystal_size_mid 0.25
_exptl_crystal_size_min 0.2
_refine_diff_density_max 2.226
_refine_diff_density_min -0.602
_refine_diff_density_rms 0.113
_refine_ls_extinction_method none
_refine_ls_goodness_of_fit_ref 1.048
_refine_ls_hydrogen_treatment constr
_refine_ls_matrix_type full
_refine_ls_number_parameters 824
_refine_ls_number_reflns 12056
_refine_ls_number_restraints 51
_refine_ls_restrained_S_all 1.058
_refine_ls_R_factor_all 0.1149
_refine_ls_R_factor_gt 0.0877
_refine_ls_shift/su_max 0.002
_refine_ls_shift/su_mean 0.000
_refine_ls_structure_factor_coef Fsqd
_refine_ls_weighting_details 'w=1/[\s^2^(Fo^2^)+(0.1825P)^2^+973.2790P] where P=(Fo^2^+2Fc^2^)/3'
_refine_ls_weighting_scheme calc
_refine_ls_wR_factor_gt 0.2513
_refine_ls_wR_factor_ref 0.2951
_reflns_Friedel_coverage 0.000
_reflns_number_gt 9021
_reflns_number_total 12056
_reflns_threshold_expression 'I > 2\s(I)'
_cod_data_source_file ja0c12064_si_004.cif
_cod_data_source_block r3c_sq_s
_cod_original_cell_volume 89803.9(17)
_cod_database_code 4135538
_shelx_shelxl_version_number 2016/6
_shelx_space_group_comment
;
The symmetry employed for this shelxl refinement is uniquely defined
by the following loop, which should always be used as a source of
symmetry information in preference to the above space-group names.
They are only intended as comments.
;

loop_
_space_group_symop_operation_xyz
'x, y, z'
'-y, x-y, z'
'-x+y, -x, z'
'y, x, -z+1/2'
'-x, -x+y, -z+1/2'
'x-y, -y, -z+1/2'
'x+2/3, y+1/3, z+1/3'
'-y+2/3, x-y+1/3, z+1/3'
'-x+y+2/3, -x+1/3, z+1/3'
'y+2/3, x+1/3, -z+5/6'
'-x+2/3, -x+y+1/3, -z+5/6'
'x-y+2/3, -y+1/3, -z+5/6'
'x+1/3, y+2/3, z+2/3'
'-y+1/3, x-y+2/3, z+2/3'
'-x+y+1/3, -x+2/3, z+2/3'
'y+1/3, x+2/3, -z+7/6'
'-x+1/3, -x+y+2/3, -z+7/6'
'x-y+1/3, -y+2/3, -z+7/6'
'-x, -y, -z'
'y, -x+y, -z'
'x-y, x, -z'
'-y, -x, z-1/2'
'x, x-y, z-1/2'
'-x+y, y, z-1/2'
'-x+2/3, -y+1/3, -z+1/3'
'y+2/3, -x+y+1/3, -z+1/3'
'x-y+2/3, x+1/3, -z+1/3'
'-y+2/3, -x+1/3, z-1/6'
'x+2/3, x-y+1/3, z-1/6'
'-x+y+2/3, y+1/3, z-1/6'
'-x+1/3, -y+2/3, -z+2/3'
'y+1/3, -x+y+2/3, -z+2/3'
'x-y+1/3, x+2/3, -z+2/3'
'-y+1/3, -x+2/3, z+1/6'
'x+1/3, x-y+2/3, z+1/6'
'-x+y+1/3, y+2/3, z+1/6'

loop_
_atom_site_label
_atom_site_type_symbol
_atom_site_fract_x
_atom_site_fract_y
_atom_site_fract_z
_atom_site_U_iso_or_equiv
_atom_site_adp_type
_atom_site_occupancy
_atom_site_site_symmetry_order
_atom_site_calc_flag
_atom_site_refinement_flags_posn
_atom_site_refinement_flags_adp
_atom_site_refinement_flags_occupancy
_atom_site_disorder_assembly
_atom_site_disorder_group
B1 B 0.000000 0.000000 0.000000 0.064(6) Uiso 1 6 d S . P . .
N1_1 N -0.0424(2) -0.1820(2) 0.19597(11) 0.072(2) Uani 1 1 d . . . . .
C2_1 C -0.0162(3) -0.1509(3) 0.20641(15) 0.082(3) Uani 1 1 d . . . . .
H2_1 H -0.021183 -0.148636 0.219867 0.099 Uiso 1 1 calc R U . . .
C3_1 C 0.0184(3) -0.1215(3) 0.19772(16) 0.087(3) Uani 1 1 d . . . . .
H3_1 H 0.036559 -0.100535 0.205389 0.104 Uiso 1 1 calc R U . . .
C4_1 C 0.0252(3) -0.1241(3) 0.17783(14) 0.070(2) Uani 1 1 d . . . . .
C5_1 C -0.0028(3) -0.1545(3) 0.16737(15) 0.072(3) Uani 1 1 d . . . . .
H5_1 H 0.000669 -0.156326 0.153675 0.086 Uiso 1 1 calc R U . . .
C6_1 C -0.0361(3) -0.1827(3) 0.17637(16) 0.076(3) Uani 1 1 d . . . . .
H6_1 H -0.054849 -0.203026 0.168600 0.092 Uiso 1 1 calc R U . . .
C7_1 C 0.0623(3) -0.0946(3) 0.16885(15) 0.073(3) Uani 1 1 d . . . . .
N8_1 N 0.0838(2) -0.0610(2) 0.17911(12) 0.075(2) Uani 1 1 d . . . . .
C9_1 C 0.1186(3) -0.0351(3) 0.17073(14) 0.070(2) Uani 1 1 d . . . . .
N10_1 N 0.1314(2) -0.0416(2) 0.15305(11) 0.071(2) Uani 1 1 d . . . . .
C11_1 C 0.1080(3) -0.0757(3) 0.14436(14) 0.075(3) Uani 1 1 d . . . . .
N12_1 N 0.0730(2) -0.1028(2) 0.15122(12) 0.075(2) Uani 1 1 d . . . . .
N13_1 N 0.1901(2) 0.0738(2) 0.19854(12) 0.071(2) Uani 1 1 d . . . . .
C14_1 C 0.2007(3) 0.0654(3) 0.18077(16) 0.077(3) Uani 1 1 d . . . . .
H14_1 H 0.223617 0.083883 0.174483 0.092 Uiso 1 1 calc R U . . .
C15_1 C 0.1778(3) 0.0299(3) 0.17210(16) 0.081(3) Uani 1 1 d . . . . .
H15_1 H 0.185885 0.024067 0.160107 0.098 Uiso 1 1 calc R U . . .
C16_1 C 0.1431(3) 0.0023(3) 0.18046(13) 0.064(2) Uani 1 1 d . . . . .
C17_1 C 0.1333(3) 0.0118(3) 0.19902(14) 0.070(2) Uani 1 1 d . . . . .
H17_1 H 0.110417 -0.006036 0.205568 0.084 Uiso 1 1 calc R U . . .
C18_1 C 0.1573(3) 0.0473(3) 0.20736(15) 0.076(3) Uani 1 1 d . . . . .
H18_1 H 0.150603 0.053299 0.219715 0.091 Uiso 1 1 calc R U . . .
N19_1 N 0.1516(3) -0.0969(3) 0.09136(13) 0.081(2) Uani 1 1 d . . . . .
C20_1 C 0.1146(3) -0.1198(3) 0.09596(16) 0.080(3) Uani 1 1 d . . . . .
H20_1 H 0.098760 -0.140375 0.087466 0.096 Uiso 1 1 calc R U . . .
C21_1 C 0.0986(3) -0.1137(3) 0.11350(15) 0.077(3) Uani 1 1 d . . . . .
H21_1 H 0.072356 -0.129857 0.116753 0.092 Uiso 1 1 calc R U . . .
C22_1 C 0.1228(3) -0.0832(3) 0.12555(15) 0.069(2) Uani 1 1 d . . . . .
C23_1 C 0.1614(3) -0.0592(4) 0.11984(19) 0.096(3) Uani 1 1 d . . . . .
H23_1 H 0.177843 -0.038157 0.127970 0.115 Uiso 1 1 calc R U . . .
C24_1 C 0.1758(4) -0.0657(4) 0.10271(19) 0.099(4) Uani 1 1 d . . . . .
H24_1 H 0.201574 -0.049193 0.098862 0.119 Uiso 1 1 calc R U . . .
C25_1 C 0.1673(4) -0.1053(4) 0.07207(17) 0.091(3) Uani 1 1 d . . . . .
H25A_1 H 0.195189 -0.095374 0.073398 0.110 Uiso 1 1 calc R U . . .
H25B_1 H 0.154573 -0.133360 0.069908 0.110 Uiso 1 1 calc R U . . .
C26_1 C 0.1597(3) -0.0861(3) 0.05431(15) 0.077(3) Uani 1 1 d . . . . .
C27_1 C 0.1871(4) -0.0488(4) 0.04775(18) 0.098(4) Uani 1 1 d . . . . .
H27_1 H 0.210752 -0.034957 0.054571 0.118 Uiso 1 1 calc R U . . .
C28_1 C 0.1800(3) -0.0317(3) 0.03128(16) 0.085(3) Uani 1 1 d . . . . .
H28_1 H 0.198459 -0.006448 0.027475 0.103 Uiso 1 1 calc R U . . .
C29_1 C 0.1455(3) -0.0520(3) 0.02046(15) 0.074(3) Uani 1 1 d . . . . .
C30_1 C 0.1192(4) -0.0889(4) 0.02673(18) 0.098(3) Uani 1 1 d . . . . .
H30_1 H 0.095739 -0.102912 0.019812 0.117 Uiso 1 1 calc R U . . .
C31_1 C 0.1266(4) -0.1065(4) 0.04358(17) 0.093(3) Uani 1 1 d . . . . .
H31_1 H 0.108602 -0.132099 0.047164 0.112 Uiso 1 1 calc R U . . .
C32_1 C 0.1372(3) -0.0345(3) 0.00304(16) 0.082(3) Uani 1 1 d . . . . .
C33_1 C 0.1657(3) -0.0075(3) -0.00961(16) 0.079(3) Uani 1 1 d . . . . .
H33_1 H 0.191650 -0.000397 -0.007134 0.095 Uiso 1 1 calc R U . . .
C34_1 C 0.1580(3) 0.0091(3) -0.02532(16) 0.077(3) Uani 1 1 d . . . . .
H34_1 H 0.178272 0.026220 -0.033650 0.092 Uiso 1 1 calc R U . . .
C35_1 C 0.1201(3) 0.0008(3) -0.02920(16) 0.080(3) Uani 1 1 d . . . . .
C36_1 C 0.0908(3) -0.0268(4) -0.01736(17) 0.092(3) Uani 1 1 d . . . . .
H36_1 H 0.064935 -0.034073 -0.020123 0.111 Uiso 1 1 calc R U . . .
C37_1 C 0.0991(3) -0.0437(4) -0.00143(17) 0.092(3) Uani 1 1 d . . . . .
H37_1 H 0.078711 -0.061769 0.006540 0.110 Uiso 1 1 calc R U . . .
C38_1 C 0.1112(3) 0.0207(3) -0.04571(15) 0.074(3) Uani 1 1 d . . . . .
C39_1 C 0.1331(3) 0.0350(3) -0.06252(16) 0.079(3) Uani 1 1 d . . . . .
H39_1 H 0.154941 0.032153 -0.064157 0.094 Uiso 1 1 calc R U . . .
C40_1 C 0.1241(3) 0.0537(3) -0.07732(16) 0.082(3) Uani 1 1 d . . . . .
H40_1 H 0.139780 0.062609 -0.088730 0.098 Uiso 1 1 calc R U . . .
C41_1 C 0.0930(3) 0.0596(3) -0.07572(17) 0.081(3) Uani 1 1 d . . . . .
C42_1 C 0.0701(3) 0.0450(3) -0.05873(16) 0.082(3) Uani 1 1 d . . . . .
H42_1 H 0.048483 0.048275 -0.057226 0.098 Uiso 1 1 calc R U . . .
C43_1 C 0.0783(3) 0.0259(3) -0.04403(17) 0.084(3) Uani 1 1 d . . . . .
H43_1 H 0.062121 0.016224 -0.032844 0.101 Uiso 1 1 calc R U . . .
C44_1 C 0.0850(4) 0.0826(3) -0.09042(17) 0.089(3) Uani 1 1 d . . . . .
H44A_1 H 0.102489 0.089049 -0.101808 0.107 Uiso 1 1 calc R U . . .
H44B_1 H 0.058338 0.067252 -0.095277 0.107 Uiso 1 1 calc R U . . .
N45_1 N 0.0905(3) 0.1189(3) -0.08115(13) 0.084(2) Uani 1 1 d . . . . .
C46_1 C 0.1268(4) 0.1439(5) -0.0733(2) 0.123(5) Uani 1 1 d . . . . .
H46_1 H 0.147333 0.139123 -0.075149 0.147 Uiso 1 1 calc R U . . .
C47_1 C 0.1322(4) 0.1757(4) -0.0628(2) 0.106(4) Uani 1 1 d . . . . .
H47_1 H 0.156808 0.192618 -0.057464 0.127 Uiso 1 1 calc R U . . .
C48_1 C 0.1028(3) 0.1833(3) -0.05984(15) 0.075(3) Uani 1 1 d . . . . .
C49_1 C 0.0681(3) 0.1601(3) -0.06875(14) 0.069(2) Uani 1 1 d . . . . .
H49_1 H 0.048051 0.165866 -0.067531 0.083 Uiso 1 1 calc R U . . .
C50_1 C 0.0620(3) 0.1283(3) -0.07951(15) 0.079(3) Uani 1 1 d . . . . .
H50_1 H 0.038032 0.112813 -0.085800 0.095 Uiso 1 1 calc R U . . .
C51_1 C 0.1081(3) 0.2163(3) -0.04648(14) 0.072(3) Uani 1 1 d . . . . .
N52_1 N 0.1416(2) 0.2326(3) -0.03550(13) 0.075(2) Uani 1 1 d . . . . .
C53_1 C 0.1453(3) 0.2600(3) -0.02235(14) 0.068(2) Uani 1 1 d . . . . .
N54_1 N 0.1184(2) 0.2710(2) -0.01966(12) 0.069(2) Uani 1 1 d . . . . .
C55_1 C 0.0882(3) 0.2543(3) -0.03199(15) 0.070(3) Uani 1 1 d . . . . .
N56_1 N 0.0813(2) 0.2259(2) -0.04566(11) 0.0636(19) Uani 1 1 d . . . . .
N57_1 N 0.2512(2) 0.3178(2) 0.01044(12) 0.0667(19) Uani 1 1 d . . . . .
C58_1 C 0.2173(3) 0.3120(3) 0.01883(16) 0.080(3) Uani 1 1 d . . . . .
H58_1 H 0.217179 0.319863 0.031992 0.096 Uiso 1 1 calc R U . . .
C59_1 C 0.1829(3) 0.2945(3) 0.00777(16) 0.073(3) Uani 1 1 d . . . . .
H59_1 H 0.160297 0.292650 0.013191 0.088 Uiso 1 1 calc R U . . .
C60_1 C 0.1818(3) 0.2803(3) -0.01044(16) 0.072(3) Uani 1 1 d . . . . .
C61_1 C 0.2170(3) 0.2853(3) -0.01916(16) 0.078(3) Uani 1 1 d . . . . .
H61_1 H 0.217104 0.275294 -0.031789 0.093 Uiso 1 1 calc R U . . .
C62_1 C 0.2504(3) 0.3053(3) -0.00824(15) 0.073(3) Uani 1 1 d . . . . .
H62_1 H 0.273945 0.310608 -0.014131 0.088 Uiso 1 1 calc R U . . .
N63_1 N 0.0042(2) 0.2921(2) -0.02947(12) 0.0657(19) Uani 1 1 d . . . . .
C64_1 C 0.0020(3) 0.2678(3) -0.04341(14) 0.068(2) Uani 1 1 d . . . . .
H64_1 H -0.018225 0.258932 -0.052710 0.082 Uiso 1 1 calc R U . . .
C65_1 C 0.0291(3) 0.2543(3) -0.04500(14) 0.069(2) Uani 1 1 d . . . . .
H65_1 H 0.026976 0.237100 -0.055140 0.083 Uiso 1 1 calc R U . . .
C66_1 C 0.0584(3) 0.2673(3) -0.03114(14) 0.065(2) Uani 1 1 d . . . . .
C67_1 C 0.0611(3) 0.2927(3) -0.01631(15) 0.072(3) Uani 1 1 d . . . . .
H67_1 H 0.081089 0.301882 -0.006854 0.086 Uiso 1 1 calc R U . . .
C68_1 C 0.0334(3) 0.3041(3) -0.01578(16) 0.072(3) Uani 1 1 d . . . . .
H68_1 H 0.034755 0.320754 -0.005557 0.087 Uiso 1 1 calc R U . . .
Pd1_2 Pd -0.09286(2) -0.22226(2) 0.20959(2) 0.0691(3) Uani 1 1 d . . . . .
N1_2 N -0.0688(3) -0.2551(3) 0.21983(14) 0.085(2) Uani 1 1 d . U . . .
Pd2_2 Pd 0.30242(2) 0.34323(2) 0.02563(2) 0.0726(3) Uani 1 1 d D . . . .
C3_2 C -0.1367(4) -0.2915(5) 0.2330(3) 0.132(4) Uani 1 1 d D U . . .
H3A_2 H -0.153413 -0.315969 0.226076 0.158 Uiso 1 1 calc R U . . .
H3B_2 H -0.145773 -0.294851 0.246759 0.158 Uiso 1 1 calc R U . . .
N4_2 N -0.1435(2) -0.2626(3) 0.22412(14) 0.083(2) Uani 1 1 d . U . . .
C5_2 C -0.0601(6) -0.2726(6) 0.2028(3) 0.165(8) Uani 1 1 d . . . . .
H5A_2 H -0.041894 -0.252326 0.194031 0.248 Uiso 1 1 calc R U . . .
H5AB_2 H -0.083806 -0.289195 0.195573 0.248 Uiso 1 1 calc R U . . .
H5AC_2 H -0.048908 -0.287827 0.207514 0.248 Uiso 1 1 calc R U . . .
C6_2 C -0.0357(6) -0.2327(5) 0.2330(3) 0.167(8) Uani 1 1 d . . . . .
H6A_2 H -0.026300 -0.249295 0.238074 0.250 Uiso 1 1 calc R U . . .
H6AB_2 H -0.043641 -0.222608 0.244057 0.250 Uiso 1 1 calc R U . . .
H6AC_2 H -0.015173 -0.211367 0.225676 0.250 Uiso 1 1 calc R U . . .
C7_2 C -0.1756(4) -0.2809(5) 0.2103(3) 0.169(9) Uani 1 1 d . . . . .
H7A_2 H -0.176993 -0.261229 0.202448 0.254 Uiso 1 1 calc R U . . .
H7AB_2 H -0.199520 -0.295864 0.217575 0.254 Uiso 1 1 calc R U . . .
H7AC_2 H -0.171608 -0.297946 0.201487 0.254 Uiso 1 1 calc R U . . .
C8_2 C -0.1512(7) -0.2414(5) 0.2403(3) 0.195(11) Uani 1 1 d . . . . .
H8A_2 H -0.127188 -0.224068 0.247061 0.292 Uiso 1 1 calc R U . . .
H8AB_2 H -0.169417 -0.259983 0.249771 0.292 Uiso 1 1 calc R U . . .
H8AC_2 H -0.162084 -0.226626 0.234587 0.292 Uiso 1 1 calc R U . . .
N9_2 N 0.3544(3) 0.3683(3) 0.04077(17) 0.098(3) Uani 1 1 d D . . . .
C10_2 C 0.3710(5) 0.4110(4) 0.0406(3) 0.176(7) Uani 1 1 d D U . . .
H10A_2 H 0.373150 0.419732 0.054379 0.211 Uiso 1 1 calc R U . . .
H10B_2 H 0.397353 0.422787 0.035220 0.211 Uiso 1 1 calc R U . . .
C11_2 C 0.3503(4) 0.4263(4) 0.0294(3) 0.184(6) Uani 1 1 d D U . . .
H11A_2 H 0.366899 0.441745 0.018386 0.220 Uiso 1 1 calc R U . . .
H11B_2 H 0.346799 0.443976 0.038147 0.220 Uiso 1 1 calc R U . . .
N12_2 N 0.3126(3) 0.3987(3) 0.02120(19) 0.109(3) Uani 1 1 d D U . . .
C13_2 C 0.3821(5) 0.3573(6) 0.0327(3) 0.191(10) Uani 1 1 d . . . . .
H13A_2 H 0.394800 0.372873 0.021092 0.286 Uiso 1 1 calc R U . . .
H13B_2 H 0.368272 0.330114 0.029042 0.286 Uiso 1 1 calc R U . . .
H13C_2 H 0.401313 0.361598 0.042755 0.286 Uiso 1 1 calc R U . . .
C14_2 C 0.3475(4) 0.3551(4) 0.0619(2) 0.102(4) Uani 1 1 d . . . . .
H14A_2 H 0.326385 0.357683 0.067306 0.153 Uiso 1 1 calc R U . . .
H14B_2 H 0.370793 0.370785 0.069646 0.153 Uiso 1 1 calc R U . . .
H14C_2 H 0.340948 0.328151 0.062592 0.153 Uiso 1 1 calc R U . . .
C15_2 C 0.3155(7) 0.4076(4) 0.0001(2) 0.197(8) Uani 1 1 d D U . . .
H15A_2 H 0.293462 0.386967 -0.006793 0.296 Uiso 1 1 calc R U . . .
H15B_2 H 0.339206 0.409886 -0.005114 0.296 Uiso 1 1 calc R U . . .
H15C_2 H 0.315711 0.431789 -0.001808 0.296 Uiso 1 1 calc R U . . .
C16_2 C 0.2842(3) 0.4076(3) 0.0305(2) 0.094(3) Uani 1 1 d D . . . .
H16A_2 H 0.258946 0.391780 0.024504 0.141 Uiso 1 1 calc R U . . .
H16B_2 H 0.292483 0.434766 0.028550 0.141 Uiso 1 1 calc R U . . .
H16C_2 H 0.282574 0.402159 0.044673 0.141 Uiso 1 1 calc R U . . .
C2_2 C -0.0982(4) -0.2860(4) 0.2333(3) 0.132(4) Uani 1 1 d D U . . .
H2A_2 H -0.099941 -0.310675 0.229717 0.159 Uiso 1 1 calc R U . . .
H2B_2 H -0.088511 -0.279950 0.246940 0.159 Uiso 1 1 calc R U . . .
F2_3 F 0.000000 0.000000 -0.0212(3) 0.179(7) Uiso 1 3 d S . P . .
F3_3 F 0.0358(3) 0.0056(3) 0.00659(16) 0.039(2) Uiso 0.3333 1 d . . P . .
O4_3 O 0.000000 0.000000 0.1576(3) 0.146(6) Uani 1 3 d S T P . .
C5_3 C 0.000000 0.000000 0.1781(3) 0.106(7) Uani 1 3 d S T P . .
C6_3 C 0.0418(4) 0.0214(6) 0.1870(2) 0.139(6) Uani 1 1 d . . . . .
H6A_3 H 0.055932 0.008669 0.182372 0.166 Uiso 1 1 calc R U . . .
H6AB_3 H 0.055480 0.048166 0.182072 0.166 Uiso 1 1 calc R U . . .
C7_3 C 0.0416(4) 0.0219(5) 0.2097(2) 0.112(4) Uani 1 1 d . . . . .
H7_3 H 0.068686 0.036477 0.214554 0.135 Uiso 1 1 calc R U . . .
C8_3 C 0.0229(5) -0.0189(6) 0.2176(2) 0.132(5) Uani 1 1 d . . . . .
H8A_3 H 0.023041 -0.018576 0.232131 0.158 Uiso 1 1 calc R U . . .
H8AB_3 H 0.037265 -0.031456 0.213034 0.158 Uiso 1 1 calc R U . . .

loop_
_atom_site_aniso_label
_atom_site_aniso_U_11
_atom_site_aniso_U_22
_atom_site_aniso_U_33
_atom_site_aniso_U_23
_atom_site_aniso_U_13
_atom_site_aniso_U_12
N1_1 0.070(5) 0.069(5) 0.057(5) -0.001(4) 0.005(4) 0.020(4)
C2_1 0.085(7) 0.091(8) 0.064(6) 0.003(6) 0.017(6) 0.039(7)
C3_1 0.082(7) 0.081(7) 0.073(7) -0.002(5) -0.003(6) 0.022(6)
C4_1 0.080(7) 0.072(6) 0.057(6) -0.005(5) -0.002(5) 0.037(6)
C5_1 0.079(7) 0.067(6) 0.069(6) -0.003(5) 0.005(5) 0.037(6)
C6_1 0.073(7) 0.072(6) 0.078(7) -0.011(5) -0.003(5) 0.032(6)
C7_1 0.071(6) 0.079(7) 0.067(6) 0.003(5) 0.002(5) 0.036(6)
N8_1 0.069(5) 0.079(6) 0.064(5) 0.005(4) 0.005(4) 0.027(5)
C9_1 0.076(7) 0.072(6) 0.061(6) 0.004(5) 0.000(5) 0.037(6)
N10_1 0.070(5) 0.076(5) 0.059(5) 0.006(4) 0.002(4) 0.031(4)
C11_1 0.074(7) 0.081(7) 0.054(5) 0.002(5) 0.008(5) 0.027(6)
N12_1 0.083(6) 0.080(5) 0.059(5) -0.004(4) -0.001(4) 0.038(5)
N13_1 0.066(5) 0.082(5) 0.060(5) -0.004(4) -0.007(4) 0.033(4)
C14_1 0.075(6) 0.074(7) 0.075(7) 0.003(5) 0.002(5) 0.032(6)
C15_1 0.083(7) 0.097(8) 0.069(6) 0.001(6) 0.001(6) 0.048(7)
C16_1 0.067(6) 0.061(6) 0.058(5) 0.012(4) 0.001(5) 0.026(5)
C17_1 0.066(6) 0.077(7) 0.056(6) 0.005(5) 0.005(5) 0.028(5)
C18_1 0.058(6) 0.086(7) 0.067(6) 0.014(6) 0.009(5) 0.023(6)
N19_1 0.078(6) 0.097(7) 0.070(5) 0.008(5) 0.014(5) 0.046(5)
C20_1 0.091(8) 0.079(7) 0.073(7) 0.006(5) 0.009(6) 0.045(6)
C21_1 0.080(7) 0.077(7) 0.072(6) 0.012(5) -0.003(6) 0.037(6)
C22_1 0.068(6) 0.065(6) 0.070(6) 0.005(5) -0.002(5) 0.029(5)
C23_1 0.083(8) 0.094(8) 0.094(8) -0.014(7) 0.008(6) 0.033(7)
C24_1 0.086(8) 0.086(8) 0.095(8) -0.015(7) 0.017(7) 0.019(7)
C25_1 0.085(7) 0.097(8) 0.095(8) -0.013(6) 0.015(6) 0.048(7)
C26_1 0.097(8) 0.074(7) 0.057(6) 0.002(5) 0.012(6) 0.040(6)
C27_1 0.102(9) 0.094(9) 0.083(8) -0.009(7) 0.000(7) 0.037(7)
C28_1 0.091(8) 0.084(7) 0.072(7) -0.001(6) 0.011(6) 0.038(6)
C29_1 0.076(7) 0.072(6) 0.063(6) -0.001(5) 0.010(5) 0.029(6)
C30_1 0.098(8) 0.095(9) 0.078(7) 0.004(6) -0.001(6) 0.032(7)
C31_1 0.095(8) 0.085(8) 0.073(7) 0.000(6) 0.012(6) 0.026(7)
C32_1 0.081(7) 0.094(7) 0.071(6) -0.011(6) 0.009(6) 0.044(6)
C33_1 0.071(6) 0.080(7) 0.076(7) -0.003(6) 0.017(5) 0.029(6)
C34_1 0.082(7) 0.078(7) 0.070(7) -0.001(5) 0.022(5) 0.040(6)
C35_1 0.068(7) 0.085(7) 0.078(7) -0.007(6) 0.019(5) 0.032(6)
C36_1 0.065(7) 0.125(10) 0.082(7) 0.011(7) 0.014(6) 0.044(7)
C37_1 0.061(7) 0.113(9) 0.079(7) 0.015(6) 0.019(5) 0.026(6)
C38_1 0.071(6) 0.079(6) 0.068(6) -0.009(5) 0.007(5) 0.033(5)
C39_1 0.076(7) 0.087(7) 0.078(7) -0.014(6) 0.008(6) 0.044(6)
C40_1 0.095(8) 0.086(7) 0.063(6) -0.007(5) 0.007(5) 0.044(6)
C41_1 0.072(6) 0.085(7) 0.087(7) -0.021(6) 0.015(6) 0.039(6)
C42_1 0.078(7) 0.104(8) 0.071(6) -0.004(6) -0.005(6) 0.050(6)
C43_1 0.068(6) 0.099(8) 0.080(7) -0.011(6) 0.020(5) 0.038(6)
C44_1 0.106(8) 0.088(8) 0.086(7) -0.013(6) -0.012(6) 0.058(7)
N45_1 0.086(6) 0.085(6) 0.084(6) -0.010(5) -0.004(5) 0.044(5)
C46_1 0.088(9) 0.149(13) 0.134(11) -0.032(10) 0.006(8) 0.061(9)
C47_1 0.088(8) 0.109(9) 0.122(10) -0.057(8) -0.025(7) 0.050(7)
C48_1 0.075(7) 0.082(7) 0.079(6) -0.005(5) -0.010(5) 0.047(6)
C49_1 0.079(7) 0.071(6) 0.064(6) 0.008(5) 0.006(5) 0.043(6)
C50_1 0.083(7) 0.084(7) 0.071(6) 0.013(6) 0.005(5) 0.043(6)
C51_1 0.083(7) 0.065(6) 0.065(6) 0.006(5) 0.015(5) 0.034(6)
N52_1 0.066(5) 0.076(5) 0.085(6) 0.006(5) -0.001(4) 0.037(4)
C53_1 0.075(6) 0.066(6) 0.067(6) 0.005(5) -0.005(5) 0.039(5)
N54_1 0.065(5) 0.077(5) 0.067(5) 0.001(4) -0.003(4) 0.038(4)
C55_1 0.075(7) 0.069(6) 0.075(6) 0.023(5) 0.018(5) 0.042(5)
N56_1 0.071(5) 0.068(5) 0.066(5) 0.009(4) 0.007(4) 0.045(4)
N57_1 0.067(5) 0.068(5) 0.073(5) 0.000(4) 0.003(4) 0.040(4)
C58_1 0.083(7) 0.090(7) 0.070(6) -0.003(5) -0.002(6) 0.046(6)
C59_1 0.070(6) 0.076(6) 0.077(7) -0.002(5) 0.002(5) 0.039(5)
C60_1 0.080(7) 0.071(6) 0.076(7) 0.016(5) 0.003(5) 0.046(5)
C61_1 0.090(8) 0.089(7) 0.070(6) 0.002(5) -0.005(6) 0.057(6)
C62_1 0.071(7) 0.082(7) 0.073(7) 0.003(5) 0.011(5) 0.043(6)
N63_1 0.069(5) 0.062(5) 0.070(5) 0.004(4) 0.004(4) 0.036(4)
C64_1 0.072(6) 0.079(6) 0.059(6) -0.001(5) -0.009(4) 0.042(5)
C65_1 0.081(7) 0.064(6) 0.064(6) 0.011(5) 0.007(5) 0.038(5)
C66_1 0.062(6) 0.065(6) 0.068(6) 0.011(5) 0.000(5) 0.032(5)
C67_1 0.069(6) 0.086(7) 0.065(6) -0.003(5) 0.000(5) 0.042(6)
C68_1 0.063(6) 0.064(6) 0.079(7) -0.003(5) 0.006(5) 0.024(5)
Pd1_2 0.0690(5) 0.0661(5) 0.0670(5) 0.0041(3) 0.0046(3) 0.0298(4)
N1_2 0.085(5) 0.086(6) 0.084(6) 0.012(5) 0.008(5) 0.044(5)
Pd2_2 0.0706(5) 0.0598(5) 0.0817(5) -0.0041(3) 0.0015(4) 0.0283(4)
C3_2 0.105(7) 0.123(9) 0.158(10) 0.067(8) 0.011(8) 0.049(7)
N4_2 0.076(5) 0.081(5) 0.086(6) 0.019(4) 0.014(4) 0.035(4)
C5_2 0.23(2) 0.195(18) 0.152(15) 0.034(13) 0.049(14) 0.172(18)
C6_2 0.173(16) 0.114(12) 0.190(17) 0.013(11) -0.090(14) 0.054(11)
C7_2 0.079(9) 0.156(14) 0.179(16) 0.081(13) -0.042(10) -0.012(9)
C8_2 0.22(2) 0.137(14) 0.192(19) 0.025(13) 0.148(18) 0.065(14)
N9_2 0.073(6) 0.084(6) 0.114(8) -0.011(6) 0.007(5) 0.022(5)
C10_2 0.165(13) 0.076(9) 0.182(15) -0.003(9) -0.041(11) -0.018(9)
C11_2 0.136(11) 0.094(9) 0.284(14) -0.023(10) 0.006(10) 0.030(8)
N12_2 0.094(6) 0.059(5) 0.163(9) 0.007(5) 0.039(6) 0.030(5)
C13_2 0.087(10) 0.205(19) 0.22(2) -0.106(17) 0.011(12) 0.025(12)
C14_2 0.087(8) 0.106(9) 0.114(10) -0.021(8) -0.035(7) 0.049(7)
C15_2 0.34(2) 0.074(8) 0.148(11) 0.035(8) 0.126(12) 0.081(12)
C16_2 0.090(8) 0.069(7) 0.126(9) 0.019(6) 0.023(7) 0.041(6)
C2_2 0.105(8) 0.116(8) 0.168(10) 0.064(8) 0.033(8) 0.050(7)
O4_3 0.170(11) 0.170(11) 0.098(12) 0.000 0.000 0.085(5)
C5_3 0.123(11) 0.123(11) 0.071(13) 0.000 0.000 0.062(6)
C6_3 0.108(10) 0.201(17) 0.083(9) -0.017(10) 0.011(8) 0.060(11)
C7_3 0.101(9) 0.132(12) 0.103(9) -0.004(9) -0.010(7) 0.057(9)
C8_3 0.136(13) 0.169(16) 0.107(10) 0.000(10) -0.012(9) 0.089(12)

loop_
_atom_type_symbol
_atom_type_description
_atom_type_scat_dispersion_real
_atom_type_scat_dispersion_imag
_atom_type_scat_source
C C 0.0137 0.0067 'International Tables Vol C Tables 4.2.6.8 and 6.1.1.4'
H H 0.0000 0.0000 'International Tables Vol C Tables 4.2.6.8 and 6.1.1.4'
B B 0.0070 0.0029 'International Tables Vol C Tables 4.2.6.8 and 6.1.1.4'
F F 0.0583 0.0400 'International Tables Vol C Tables 4.2.6.8 and 6.1.1.4'
N N 0.0241 0.0134 'International Tables Vol C Tables 4.2.6.8 and 6.1.1.4'
O O 0.0389 0.0241 'International Tables Vol C Tables 4.2.6.8 and 6.1.1.4'
Pd Pd 0.0375 3.1039 'International Tables Vol C Tables 4.2.6.8 and 6.1.1.4'

loop_
_geom_angle_atom_site_label_1
_geom_angle_atom_site_label_2
_geom_angle_atom_site_label_3
_geom_angle
_geom_angle_site_symmetry_1
_geom_angle_site_symmetry_3
_geom_angle_publ_flag
F3_3 B1 F3_3 110.5(4) 19 21 ?
F3_3 B1 F3_3 69.5(4) 19 3 ?
F3_3 B1 F3_3 180.0(18) 21 3 ?
F3_3 B1 F3_3 110.5(4) 19 20 ?
F3_3 B1 F3_3 110.5(4) 21 20 ?
F3_3 B1 F3_3 69.5(4) 3 20 ?
F3_3 B1 F3_3 69.5(4) 19 2 ?
F3_3 B1 F3_3 69.5(4) 21 2 ?
F3_3 B1 F3_3 110.5(4) 3 2 ?
F3_3 B1 F3_3 180.0(11) 20 2 ?
F3_3 B1 F3_3 180.0 19 . ?
F3_3 B1 F3_3 69.5(4) 21 . ?
F3_3 B1 F3_3 110.5(4) 3 . ?
F3_3 B1 F3_3 69.5(4) 20 . ?
F3_3 B1 F3_3 110.5(4) 2 . ?
F3_3 B1 F2_3 71.6(4) 19 . ?
F3_3 B1 F2_3 71.6(4) 21 . ?
F3_3 B1 F2_3 108.4(4) 3 . ?
F3_3 B1 F2_3 71.6(4) 20 . ?
F3_3 B1 F2_3 108.4(4) 2 . ?
F3_3 B1 F2_3 108.4(4) . . ?
F3_3 B1 F2_3 108.4(4) 19 19 ?
F3_3 B1 F2_3 108.4(4) 21 19 ?
F3_3 B1 F2_3 71.6(4) 3 19 ?
F3_3 B1 F2_3 108.4(4) 20 19 ?
F3_3 B1 F2_3 71.6(4) 2 19 ?
F3_3 B1 F2_3 71.6(4) . 19 ?
F2_3 B1 F2_3 180.0 . 19 ?
C6_1 N1_1 C2_1 117.5(8) . . ?
C6_1 N1_1 Pd1_2 122.7(7) . . ?
C2_1 N1_1 Pd1_2 119.3(6) . . ?
N1_1 C2_1 C3_1 122.1(9) . . ?
N1_1 C2_1 H2_1 119.0 . . ?
C3_1 C2_1 H2_1 119.0 . . ?
C4_1 C3_1 C2_1 119.0(10) . . ?
C4_1 C3_1 H3_1 120.5 . . ?
C2_1 C3_1 H3_1 120.5 . . ?
C5_1 C4_1 C3_1 117.6(10) . . ?
C5_1 C4_1 C7_1 123.0(9) . . ?
C3_1 C4_1 C7_1 119.4(9) . . ?
C4_1 C5_1 C6_1 121.7(9) . . ?
C4_1 C5_1 H5_1 119.1 . . ?
C6_1 C5_1 H5_1 119.1 . . ?
N1_1 C6_1 C5_1 121.8(9) . . ?
N1_1 C6_1 H6_1 119.1 . . ?
C5_1 C6_1 H6_1 119.1 . . ?
N12_1 C7_1 N8_1 124.2(9) . . ?
N12_1 C7_1 C4_1 118.4(9) . . ?
N8_1 C7_1 C4_1 117.5(9) . . ?
C7_1 N8_1 C9_1 115.7(8) . . ?
N8_1 C9_1 N10_1 123.3(9) . . ?
N8_1 C9_1 C16_1 119.4(9) . . ?
N10_1 C9_1 C16_1 117.2(9) . . ?
C11_1 N10_1 C9_1 115.7(8) . . ?
N10_1 C11_1 N12_1 125.6(9) . . ?
N10_1 C11_1 C22_1 115.5(9) . . ?
N12_1 C11_1 C22_1 118.9(9) . . ?
C11_1 N12_1 C7_1 115.5(8) . . ?
C18_1 N13_1 C14_1 119.7(9) . . ?
C18_1 N13_1 Pd1_2 121.6(7) . 2 ?
C14_1 N13_1 Pd1_2 118.4(7) . 2 ?
N13_1 C14_1 C15_1 119.7(10) . . ?
N13_1 C14_1 H14_1 120.1 . . ?
C15_1 C14_1 H14_1 120.1 . . ?
C14_1 C15_1 C16_1 122.1(10) . . ?
C14_1 C15_1 H15_1 119.0 . . ?
C16_1 C15_1 H15_1 119.0 . . ?
C15_1 C16_1 C17_1 116.6(9) . . ?
C15_1 C16_1 C9_1 121.3(9) . . ?
C17_1 C16_1 C9_1 122.1(8) . . ?
C18_1 C17_1 C16_1 119.5(9) . . ?
C18_1 C17_1 H17_1 120.3 . . ?
C16_1 C17_1 H17_1 120.3 . . ?
N13_1 C18_1 C17_1 122.4(10) . . ?
N13_1 C18_1 H18_1 118.8 . . ?
C17_1 C18_1 H18_1 118.8 . . ?
C20_1 N19_1 C24_1 122.2(9) . . ?
C20_1 N19_1 C25_1 118.6(10) . . ?
C24_1 N19_1 C25_1 119.2(9) . . ?
N19_1 C20_1 C21_1 121.2(11) . . ?
N19_1 C20_1 H20_1 119.4 . . ?
C21_1 C20_1 H20_1 119.4 . . ?
C22_1 C21_1 C20_1 117.6(10) . . ?
C22_1 C21_1 H21_1 121.2 . . ?
C20_1 C21_1 H21_1 121.2 . . ?
C21_1 C22_1 C23_1 119.2(10) . . ?
C21_1 C22_1 C11_1 120.4(9) . . ?
C23_1 C22_1 C11_1 120.4(9) . . ?
C24_1 C23_1 C22_1 121.5(11) . . ?
C24_1 C23_1 H23_1 119.2 . . ?
C22_1 C23_1 H23_1 119.2 . . ?
N19_1 C24_1 C23_1 118.2(11) . . ?
N19_1 C24_1 H24_1 120.9 . . ?
C23_1 C24_1 H24_1 120.9 . . ?
C26_1 C25_1 N19_1 110.0(9) . . ?
C26_1 C25_1 H25A_1 109.7 . . ?
N19_1 C25_1 H25A_1 109.7 . . ?
C26_1 C25_1 H25B_1 109.7 . . ?
N19_1 C25_1 H25B_1 109.7 . . ?
H25A_1 C25_1 H25B_1 108.2 . . ?
C31_1 C26_1 C27_1 118.3(11) . . ?
C31_1 C26_1 C25_1 119.4(10) . . ?
C27_1 C26_1 C25_1 122.2(11) . . ?
C28_1 C27_1 C26_1 121.5(12) . . ?
C28_1 C27_1 H27_1 119.2 . . ?
C26_1 C27_1 H27_1 119.2 . . ?
C29_1 C28_1 C27_1 120.7(11) . . ?
C29_1 C28_1 H28_1 119.7 . . ?
C27_1 C28_1 H28_1 119.7 . . ?
C30_1 C29_1 C28_1 117.4(11) . . ?
C30_1 C29_1 C32_1 120.9(10) . . ?
C28_1 C29_1 C32_1 121.7(10) . . ?
C29_1 C30_1 C31_1 122.0(12) . . ?
C29_1 C30_1 H30_1 119.0 . . ?
C31_1 C30_1 H30_1 119.0 . . ?
C26_1 C31_1 C30_1 120.0(11) . . ?
C26_1 C31_1 H31_1 120.0 . . ?
C30_1 C31_1 H31_1 120.0 . . ?
C33_1 C32_1 C37_1 115.4(11) . . ?
C33_1 C32_1 C29_1 123.6(10) . . ?
C37_1 C32_1 C29_1 120.9(10) . . ?
C34_1 C33_1 C32_1 123.4(11) . . ?
C34_1 C33_1 H33_1 118.3 . . ?
C32_1 C33_1 H33_1 118.3 . . ?
C33_1 C34_1 C35_1 120.7(10) . . ?
C33_1 C34_1 H34_1 119.7 . . ?
C35_1 C34_1 H34_1 119.7 . . ?
C36_1 C35_1 C34_1 117.6(11) . . ?
C36_1 C35_1 C38_1 120.8(10) . . ?
C34_1 C35_1 C38_1 121.6(9) . . ?
C35_1 C36_1 C37_1 121.0(11) . . ?
C35_1 C36_1 H36_1 119.5 . . ?
C37_1 C36_1 H36_1 119.5 . . ?
C36_1 C37_1 C32_1 121.8(10) . . ?
C36_1 C37_1 H37_1 119.1 . . ?
C32_1 C37_1 H37_1 119.1 . . ?
C39_1 C38_1 C43_1 116.4(10) . . ?
C39_1 C38_1 C35_1 124.0(10) . . ?
C43_1 C38_1 C35_1 119.6(9) . . ?
C38_1 C39_1 C40_1 122.2(10) . . ?
C38_1 C39_1 H39_1 118.9 . . ?
C40_1 C39_1 H39_1 118.9 . . ?
C41_1 C40_1 C39_1 122.0(10) . . ?
C41_1 C40_1 H40_1 119.0 . . ?
C39_1 C40_1 H40_1 119.0 . . ?
C40_1 C41_1 C42_1 116.7(11) . . ?
C40_1 C41_1 C44_1 122.9(10) . . ?
C42_1 C41_1 C44_1 120.3(10) . . ?
C43_1 C42_1 C41_1 122.0(10) . . ?
C43_1 C42_1 H42_1 119.0 . . ?
C41_1 C42_1 H42_1 119.0 . . ?
C42_1 C43_1 C38_1 120.7(10) . . ?
C42_1 C43_1 H43_1 119.7 . . ?
C38_1 C43_1 H43_1 119.7 . . ?
N45_1 C44_1 C41_1 110.4(9) . . ?
N45_1 C44_1 H44A_1 109.6 . . ?
C41_1 C44_1 H44A_1 109.6 . . ?
N45_1 C44_1 H44B_1 109.6 . . ?
C41_1 C44_1 H44B_1 109.6 . . ?
H44A_1 C44_1 H44B_1 108.1 . . ?
C50_1 N45_1 C46_1 118.9(10) . . ?
C50_1 N45_1 C44_1 124.2(10) . . ?
C46_1 N45_1 C44_1 116.9(10) . . ?
C47_1 C46_1 N45_1 119.3(12) . . ?
C47_1 C46_1 H46_1 120.4 . . ?
N45_1 C46_1 H46_1 120.4 . . ?
C48_1 C47_1 C46_1 121.6(12) . . ?
C48_1 C47_1 H47_1 119.2 . . ?
C46_1 C47_1 H47_1 119.2 . . ?
C49_1 C48_1 C47_1 118.6(10) . . ?
C49_1 C48_1 C51_1 120.4(9) . . ?
C47_1 C48_1 C51_1 121.1(10) . . ?
C48_1 C49_1 C50_1 120.8(10) . . ?
C48_1 C49_1 H49_1 119.6 . . ?
C50_1 C49_1 H49_1 119.6 . . ?
N45_1 C50_1 C49_1 120.6(10) . . ?
N45_1 C50_1 H50_1 119.7 . . ?
C49_1 C50_1 H50_1 119.7 . . ?
N56_1 C51_1 N52_1 125.9(9) . . ?
N56_1 C51_1 C48_1 120.0(10) . . ?
N52_1 C51_1 C48_1 114.1(9) . . ?
C53_1 N52_1 C51_1 114.8(8) . . ?
N54_1 C53_1 N52_1 124.1(9) . . ?
N54_1 C53_1 C60_1 117.8(9) . . ?
N52_1 C53_1 C60_1 118.0(9) . . ?
C55_1 N54_1 C53_1 114.8(8) . . ?
N54_1 C55_1 N56_1 125.8(9) . . ?
N54_1 C55_1 C66_1 118.2(9) . . ?
N56_1 C55_1 C66_1 116.0(9) . . ?
C51_1 N56_1 C55_1 114.5(8) . . ?
C62_1 N57_1 C58_1 118.8(9) . . ?
C62_1 N57_1 Pd2_2 119.0(6) . . ?
C58_1 N57_1 Pd2_2 122.2(7) . . ?
N57_1 C58_1 C59_1 120.1(9) . . ?
N57_1 C58_1 H58_1 119.9 . . ?
C59_1 C58_1 H58_1 119.9 . . ?
C60_1 C59_1 C58_1 120.8(10) . . ?
C60_1 C59_1 H59_1 119.6 . . ?
C58_1 C59_1 H59_1 119.6 . . ?
C59_1 C60_1 C61_1 119.3(10) . . ?
C59_1 C60_1 C53_1 122.3(9) . . ?
C61_1 C60_1 C53_1 118.3(9) . . ?
C62_1 C61_1 C60_1 117.3(10) . . ?
C62_1 C61_1 H61_1 121.4 . . ?
C60_1 C61_1 H61_1 121.4 . . ?
N57_1 C62_1 C61_1 123.4(9) . . ?
N57_1 C62_1 H62_1 118.3 . . ?
C61_1 C62_1 H62_1 118.3 . . ?
C64_1 N63_1 C68_1 117.9(8) . . ?
C64_1 N63_1 Pd2_2 119.6(6) . 21 ?
C68_1 N63_1 Pd2_2 121.5(7) . 21 ?
N63_1 C64_1 C65_1 122.9(9) . . ?
N63_1 C64_1 H64_1 118.5 . . ?
C65_1 C64_1 H64_1 118.5 . . ?
C66_1 C65_1 C64_1 117.7(9) . . ?
C66_1 C65_1 H65_1 121.2 . . ?
C64_1 C65_1 H65_1 121.2 . . ?
C65_1 C66_1 C67_1 120.2(9) . . ?
C65_1 C66_1 C55_1 120.5(9) . . ?
C67_1 C66_1 C55_1 119.3(9) . . ?
C66_1 C67_1 C68_1 118.3(9) . . ?
C66_1 C67_1 H67_1 120.9 . . ?
C68_1 C67_1 H67_1 120.9 . . ?
N63_1 C68_1 C67_1 123.0(9) . . ?
N63_1 C68_1 H68_1 118.5 . . ?
C67_1 C68_1 H68_1 118.5 . . ?
N1_1 Pd1_2 N13_1 85.7(3) . 3 ?
N1_1 Pd1_2 N1_2 93.4(3) . . ?
N13_1 Pd1_2 N1_2 178.1(3) 3 . ?
N1_1 Pd1_2 N4_2 178.6(4) . . ?
N13_1 Pd1_2 N4_2 94.8(3) 3 . ?
N1_2 Pd1_2 N4_2 86.2(3) . . ?
C6_2 N1_2 C5_2 114.0(14) . . ?
C6_2 N1_2 C2_2 103.4(12) . . ?
C5_2 N1_2 C2_2 110.5(12) . . ?
C6_2 N1_2 Pd1_2 112.0(9) . . ?
C5_2 N1_2 Pd1_2 109.4(8) . . ?
C2_2 N1_2 Pd1_2 107.3(7) . . ?
N57_1 Pd2_2 N63_1 85.1(3) . 20 ?
N57_1 Pd2_2 N12_2 94.1(4) . . ?
N63_1 Pd2_2 N12_2 178.9(4) 20 . ?
N57_1 Pd2_2 N9_2 179.0(4) . . ?
N63_1 Pd2_2 N9_2 94.1(4) 20 . ?
N12_2 Pd2_2 N9_2 86.7(5) . . ?
N4_2 C3_2 C2_2 119.9(11) . . ?
N4_2 C3_2 H3A_2 107.4 . . ?
C2_2 C3_2 H3A_2 107.4 . . ?
N4_2 C3_2 H3B_2 107.4 . . ?
C2_2 C3_2 H3B_2 107.4 . . ?
H3A_2 C3_2 H3B_2 106.9 . . ?
C3_2 N4_2 C7_2 109.4(12) . . ?
C3_2 N4_2 C8_2 108.9(14) . . ?
C7_2 N4_2 C8_2 111.9(15) . . ?
C3_2 N4_2 Pd1_2 108.3(7) . . ?
C7_2 N4_2 Pd1_2 110.9(8) . . ?
C8_2 N4_2 Pd1_2 107.4(8) . . ?
N1_2 C5_2 H5A_2 109.5 . . ?
N1_2 C5_2 H5AB_2 109.5 . . ?
H5A_2 C5_2 H5AB_2 109.5 . . ?
N1_2 C5_2 H5AC_2 109.5 . . ?
H5A_2 C5_2 H5AC_2 109.5 . . ?
H5AB_2 C5_2 H5AC_2 109.5 . . ?
N1_2 C6_2 H6A_2 109.5 . . ?
N1_2 C6_2 H6AB_2 109.5 . . ?
H6A_2 C6_2 H6AB_2 109.5 . . ?
N1_2 C6_2 H6AC_2 109.5 . . ?
H6A_2 C6_2 H6AC_2 109.5 . . ?
H6AB_2 C6_2 H6AC_2 109.5 . . ?
N4_2 C7_2 H7A_2 109.5 . . ?
N4_2 C7_2 H7AB_2 109.5 . . ?
H7A_2 C7_2 H7AB_2 109.5 . . ?
N4_2 C7_2 H7AC_2 109.5 . . ?
H7A_2 C7_2 H7AC_2 109.5 . . ?
H7AB_2 C7_2 H7AC_2 109.5 . . ?
N4_2 C8_2 H8A_2 109.5 . . ?
N4_2 C8_2 H8AB_2 109.5 . . ?
H8A_2 C8_2 H8AB_2 109.5 . . ?
N4_2 C8_2 H8AC_2 109.5 . . ?
H8A_2 C8_2 H8AC_2 109.5 . . ?
H8AB_2 C8_2 H8AC_2 109.5 . . ?
C13_2 N9_2 C10_2 111.5(14) . . ?
C13_2 N9_2 C14_2 106.1(14) . . ?
C10_2 N9_2 C14_2 108.1(12) . . ?
C13_2 N9_2 Pd2_2 113.2(9) . . ?
C10_2 N9_2 Pd2_2 108.2(8) . . ?
C14_2 N9_2 Pd2_2 109.6(7) . . ?
C11_2 C10_2 N9_2 117.6(10) . . ?
C11_2 C10_2 H10A_2 107.9 . . ?
N9_2 C10_2 H10A_2 107.9 . . ?
C11_2 C10_2 H10B_2 107.9 . . ?
N9_2 C10_2 H10B_2 107.9 . . ?
H10A_2 C10_2 H10B_2 107.2 . . ?
C10_2 C11_2 N12_2 117.9(11) . . ?
C10_2 C11_2 H11A_2 107.8 . . ?
N12_2 C11_2 H11A_2 107.8 . . ?
C10_2 C11_2 H11B_2 107.8 . . ?
N12_2 C11_2 H11B_2 107.8 . . ?
H11A_2 C11_2 H11B_2 107.2 . . ?
C15_2 N12_2 C11_2 105.0(11) . . ?
C15_2 N12_2 C16_2 109.4(13) . . ?
C11_2 N12_2 C16_2 106.3(11) . . ?
C15_2 N12_2 Pd2_2 110.6(8) . . ?
C11_2 N12_2 Pd2_2 109.2(9) . . ?
C16_2 N12_2 Pd2_2 115.6(7) . . ?
N9_2 C13_2 H13A_2 109.5 . . ?
N9_2 C13_2 H13B_2 109.5 . . ?
H13A_2 C13_2 H13B_2 109.5 . . ?
N9_2 C13_2 H13C_2 109.5 . . ?
H13A_2 C13_2 H13C_2 109.5 . . ?
H13B_2 C13_2 H13C_2 109.5 . . ?
N9_2 C14_2 H14A_2 109.5 . . ?
N9_2 C14_2 H14B_2 109.5 . . ?
H14A_2 C14_2 H14B_2 109.5 . . ?
N9_2 C14_2 H14C_2 109.5 . . ?
H14A_2 C14_2 H14C_2 109.5 . . ?
H14B_2 C14_2 H14C_2 109.5 . . ?
N12_2 C15_2 H15A_2 109.5 . . ?
N12_2 C15_2 H15B_2 109.5 . . ?
H15A_2 C15_2 H15B_2 109.5 . . ?
N12_2 C15_2 H15C_2 109.5 . . ?
H15A_2 C15_2 H15C_2 109.5 . . ?
H15B_2 C15_2 H15C_2 109.5 . . ?
N12_2 C16_2 H16A_2 109.5 . . ?
N12_2 C16_2 H16B_2 109.5 . . ?
H16A_2 C16_2 H16B_2 109.5 . . ?
N12_2 C16_2 H16C_2 109.5 . . ?
H16A_2 C16_2 H16C_2 109.5 . . ?
H16B_2 C16_2 H16C_2 109.5 . . ?
C3_2 C2_2 N1_2 116.8(11) . . ?
C3_2 C2_2 H2A_2 108.1 . . ?
N1_2 C2_2 H2A_2 108.1 . . ?
C3_2 C2_2 H2B_2 108.1 . . ?
N1_2 C2_2 H2B_2 108.1 . . ?
H2A_2 C2_2 H2B_2 107.3 . . ?
B1 F2_3 F3_3 53.6(7) . 21 ?
B1 F2_3 F3_3 53.6(7) . 19 ?
F3_3 F2_3 F3_3 88.3(10) 21 19 ?
B1 F2_3 F3_3 53.6(7) . 20 ?
F3_3 F2_3 F3_3 88.3(10) 21 20 ?
F3_3 F2_3 F3_3 88.3(10) 19 20 ?
B1 F3_3 F3_3 55.3(2) . 20 ?
B1 F3_3 F3_3 55.3(2) . 21 ?
F3_3 F3_3 F3_3 92.3(9) 20 21 ?
B1 F3_3 F2_3 54.8(7) . 19 ?
F3_3 F3_3 F2_3 89.7(6) 20 19 ?
F3_3 F3_3 F2_3 89.7(6) 21 19 ?
O4_3 C5_3 C6_3 112.5(9) . 2 ?
O4_3 C5_3 C6_3 112.5(9) . . ?
C6_3 C5_3 C6_3 106.2(10) 2 . ?
O4_3 C5_3 C6_3 112.5(9) . 3 ?
C6_3 C5_3 C6_3 106.2(10) 2 3 ?
C6_3 C5_3 C6_3 106.2(10) . 3 ?
C7_3 C6_3 C5_3 112.3(13) . . ?
C7_3 C6_3 H6A_3 109.1 . . ?
C5_3 C6_3 H6A_3 109.1 . . ?
C7_3 C6_3 H6AB_3 109.1 . . ?
C5_3 C6_3 H6AB_3 109.1 . . ?
H6A_3 C6_3 H6AB_3 107.9 . . ?
C8_3 C7_3 C6_3 110.0(14) . . ?
C8_3 C7_3 C8_3 109.1(16) . 2 ?
C6_3 C7_3 C8_3 110.4(13) . 2 ?
C8_3 C7_3 H7_3 109.1 . . ?
C6_3 C7_3 H7_3 109.1 . . ?
C8_3 C7_3 H7_3 109.1 2 . ?
C7_3 C8_3 C7_3 108.5(15) . 3 ?
C7_3 C8_3 H8A_3 110.0 . . ?
C7_3 C8_3 H8A_3 110.0 3 . ?
C7_3 C8_3 H8AB_3 110.0 . . ?
C7_3 C8_3 H8AB_3 110.0 3 . ?
H8A_3 C8_3 H8AB_3 108.4 . . ?

loop_
_geom_bond_atom_site_label_1
_geom_bond_atom_site_label_2
_geom_bond_distance
_geom_bond_site_symmetry_2
_geom_bond_publ_flag
B1 F3_3 1.389(11) 19 ?
B1 F3_3 1.389(11) 21 ?
B1 F3_3 1.389(11) 3 ?
B1 F3_3 1.389(11) 20 ?
B1 F3_3 1.389(11) 2 ?
B1 F3_3 1.389(11) . ?
B1 F2_3 1.41(2) . ?
B1 F2_3 1.41(2) 19 ?
N1_1 C6_1 1.331(12) . ?
N1_1 C2_1 1.339(13) . ?
N1_1 Pd1_2 2.037(8) . ?
C2_1 C3_1 1.402(15) . ?
C2_1 H2_1 0.9300 . ?
C3_1 C4_1 1.364(14) . ?
C3_1 H3_1 0.9300 . ?
C4_1 C5_1 1.350(13) . ?
C4_1 C7_1 1.468(14) . ?
C5_1 C6_1 1.364(14) . ?
C5_1 H5_1 0.9300 . ?
C6_1 H6_1 0.9300 . ?
C7_1 N12_1 1.341(12) . ?
C7_1 N8_1 1.350(13) . ?
N8_1 C9_1 1.355(12) . ?
C9_1 N10_1 1.356(12) . ?
C9_1 C16_1 1.453(13) . ?
N10_1 C11_1 1.324(12) . ?
C11_1 N12_1 1.335(12) . ?
C11_1 C22_1 1.473(14) . ?
N13_1 C18_1 1.325(12) . ?
N13_1 C14_1 1.350(13) . ?
N13_1 Pd1_2 2.046(8) 2 ?
C14_1 C15_1 1.361(15) . ?
C14_1 H14_1 0.9300 . ?
C15_1 C16_1 1.369(14) . ?
C15_1 H15_1 0.9300 . ?
C16_1 C17_1 1.401(13) . ?
C17_1 C18_1 1.358(14) . ?
C17_1 H17_1 0.9300 . ?
C18_1 H18_1 0.9300 . ?
N19_1 C20_1 1.310(14) . ?
N19_1 C24_1 1.349(14) . ?
N19_1 C25_1 1.534(13) . ?
C20_1 C21_1 1.405(15) . ?
C20_1 H20_1 0.9300 . ?
C21_1 C22_1 1.361(14) . ?
C21_1 H21_1 0.9300 . ?
C22_1 C23_1 1.387(15) . ?
C23_1 C24_1 1.354(16) . ?
C23_1 H23_1 0.9300 . ?
C24_1 H24_1 0.9300 . ?
C25_1 C26_1 1.513(16) . ?
C25_1 H25A_1 0.9700 . ?
C25_1 H25B_1 0.9700 . ?
C26_1 C31_1 1.347(16) . ?
C26_1 C27_1 1.391(16) . ?
C27_1 C28_1 1.387(16) . ?
C27_1 H27_1 0.9300 . ?
C28_1 C29_1 1.385(15) . ?
C28_1 H28_1 0.9300 . ?
C29_1 C30_1 1.364(15) . ?
C29_1 C32_1 1.470(15) . ?
C30_1 C31_1 1.425(17) . ?
C30_1 H30_1 0.9300 . ?
C31_1 H31_1 0.9300 . ?
C32_1 C33_1 1.384(15) . ?
C32_1 C37_1 1.389(15) . ?
C33_1 C34_1 1.346(15) . ?
C33_1 H33_1 0.9300 . ?
C34_1 C35_1 1.385(15) . ?
C34_1 H34_1 0.9300 . ?
C35_1 C36_1 1.372(15) . ?
C35_1 C38_1 1.493(15) . ?
C36_1 C37_1 1.377(16) . ?
C36_1 H36_1 0.9300 . ?
C37_1 H37_1 0.9300 . ?
C38_1 C39_1 1.353(14) . ?
C38_1 C43_1 1.416(14) . ?
C39_1 C40_1 1.379(15) . ?
C39_1 H39_1 0.9300 . ?
C40_1 C41_1 1.364(15) . ?
C40_1 H40_1 0.9300 . ?
C41_1 C42_1 1.381(15) . ?
C41_1 C44_1 1.473(16) . ?
C42_1 C43_1 1.370(15) . ?
C42_1 H42_1 0.9300 . ?
C43_1 H43_1 0.9300 . ?
C44_1 N45_1 1.471(14) . ?
C44_1 H44A_1 0.9700 . ?
C44_1 H44B_1 0.9700 . ?
N45_1 C50_1 1.352(14) . ?
N45_1 C46_1 1.373(16) . ?
C46_1 C47_1 1.355(18) . ?
C46_1 H46_1 0.9300 . ?
C47_1 C48_1 1.354(15) . ?
C47_1 H47_1 0.9300 . ?
C48_1 C49_1 1.346(14) . ?
C48_1 C51_1 1.502(14) . ?
C49_1 C50_1 1.358(14) . ?
C49_1 H49_1 0.9300 . ?
C50_1 H50_1 0.9300 . ?
C51_1 N56_1 1.289(13) . ?
C51_1 N52_1 1.360(13) . ?
N52_1 C53_1 1.343(13) . ?
C53_1 N54_1 1.343(12) . ?
C53_1 C60_1 1.479(14) . ?
N54_1 C55_1 1.321(13) . ?
C55_1 N56_1 1.361(13) . ?
C55_1 C66_1 1.501(13) . ?
N57_1 C62_1 1.331(12) . ?
N57_1 C58_1 1.362(13) . ?
N57_1 Pd2_2 2.021(8) . ?
C58_1 C59_1 1.388(14) . ?
C58_1 H58_1 0.9300 . ?
C59_1 C60_1 1.327(14) . ?
C59_1 H59_1 0.9300 . ?
C60_1 C61_1 1.425(14) . ?
C61_1 C62_1 1.361(14) . ?
C61_1 H61_1 0.9300 . ?
C62_1 H62_1 0.9300 . ?
N63_1 C64_1 1.306(12) . ?
N63_1 C68_1 1.354(13) . ?
N63_1 Pd2_2 2.029(7) 21 ?
C64_1 C65_1 1.417(13) . ?
C64_1 H64_1 0.9300 . ?
C65_1 C66_1 1.363(13) . ?
C65_1 H65_1 0.9300 . ?
C66_1 C67_1 1.372(14) . ?
C67_1 C68_1 1.374(14) . ?
C67_1 H67_1 0.9300 . ?
C68_1 H68_1 0.9300 . ?
Pd1_2 N1_2 2.068(9) . ?
Pd1_2 N4_2 2.069(8) . ?
N1_2 C6_2 1.451(17) . ?
N1_2 C5_2 1.456(18) . ?
N1_2 C2_2 1.491(15) . ?
Pd2_2 N12_2 2.041(9) . ?
Pd2_2 N9_2 2.044(10) . ?
C3_2 N4_2 1.423(15) . ?
C3_2 C2_2 1.425(14) . ?
C3_2 H3A_2 0.9700 . ?
C3_2 H3B_2 0.9700 . ?
N4_2 C7_2 1.436(16) . ?
N4_2 C8_2 1.485(18) . ?
C5_2 H5A_2 0.9600 . ?
C5_2 H5AB_2 0.9600 . ?
C5_2 H5AC_2 0.9600 . ?
C6_2 H6A_2 0.9600 . ?
C6_2 H6AB_2 0.9600 . ?
C6_2 H6AC_2 0.9600 . ?
C7_2 H7A_2 0.9600 . ?
C7_2 H7AB_2 0.9600 . ?
C7_2 H7AC_2 0.9600 . ?
C8_2 H8A_2 0.9600 . ?
C8_2 H8AB_2 0.9600 . ?
C8_2 H8AC_2 0.9600 . ?
N9_2 C13_2 1.46(2) . ?
N9_2 C10_2 1.474(14) . ?
N9_2 C14_2 1.479(16) . ?
C10_2 C11_2 1.441(16) . ?
C10_2 H10A_2 0.9700 . ?
C10_2 H10B_2 0.9700 . ?
C11_2 N12_2 1.442(15) . ?
C11_2 H11A_2 0.9700 . ?
C11_2 H11B_2 0.9700 . ?
N12_2 C15_2 1.436(18) . ?
N12_2 C16_2 1.470(14) . ?
C13_2 H13A_2 0.9600 . ?
C13_2 H13B_2 0.9600 . ?
C13_2 H13C_2 0.9600 . ?
C14_2 H14A_2 0.9600 . ?
C14_2 H14B_2 0.9600 . ?
C14_2 H14C_2 0.9600 . ?
C15_2 H15A_2 0.9600 . ?
C15_2 H15B_2 0.9600 . ?
C15_2 H15C_2 0.9600 . ?
C16_2 H16A_2 0.9600 . ?
C16_2 H16B_2 0.9600 . ?
C16_2 H16C_2 0.9600 . ?
C2_2 H2A_2 0.9700 . ?
C2_2 H2B_2 0.9700 . ?
F2_3 F3_3 1.638(16) 21 ?
F2_3 F3_3 1.638(16) 19 ?
F2_3 F3_3 1.638(16) 20 ?
F3_3 F3_3 1.582(15) 20 ?
F3_3 F3_3 1.583(15) 21 ?
O4_3 C5_3 1.36(3) . ?
C5_3 C6_3 1.547(16) 2 ?
C5_3 C6_3 1.547(16) . ?
C5_3 C6_3 1.547(16) 3 ?
C6_3 C7_3 1.513(18) . ?
C6_3 H6A_3 0.9700 . ?
C6_3 H6AB_3 0.9700 . ?
C7_3 C8_3 1.49(2) . ?
C7_3 C8_3 1.55(2) 2 ?
C7_3 H7_3 0.9800 . ?
C8_3 H8A_3 0.9700 . ?
C8_3 H8AB_3 0.9700 . ?

loop_
_geom_torsion_atom_site_label_1
_geom_torsion_atom_site_label_2
_geom_torsion_atom_site_label_3
_geom_torsion_atom_site_label_4
_geom_torsion
_geom_torsion_site_symmetry_1
_geom_torsion_site_symmetry_2
_geom_torsion_site_symmetry_3
_geom_torsion_site_symmetry_4
_geom_torsion_publ_flag
C6_1 N1_1 C2_1 C3_1 -5.5(16) . . . . ?
Pd1_2 N1_1 C2_1 C3_1 -177.8(9) . . . . ?
N1_1 C2_1 C3_1 C4_1 2.0(18) . . . . ?
C2_1 C3_1 C4_1 C5_1 2.1(16) . . . . ?
C2_1 C3_1 C4_1 C7_1 -176.8(10) . . . . ?
C3_1 C4_1 C5_1 C6_1 -2.6(15) . . . . ?
C7_1 C4_1 C5_1 C6_1 176.2(10) . . . . ?
C2_1 N1_1 C6_1 C5_1 5.0(15) . . . . ?
Pd1_2 N1_1 C6_1 C5_1 177.1(8) . . . . ?
C4_1 C5_1 C6_1 N1_1 -1.0(16) . . . . ?
C5_1 C4_1 C7_1 N12_1 -16.3(15) . . . . ?
C3_1 C4_1 C7_1 N12_1 162.5(10) . . . . ?
C5_1 C4_1 C7_1 N8_1 164.6(10) . . . . ?
C3_1 C4_1 C7_1 N8_1 -16.6(15) . . . . ?
N12_1 C7_1 N8_1 C9_1 -1.5(14) . . . . ?
C4_1 C7_1 N8_1 C9_1 177.5(9) . . . . ?
C7_1 N8_1 C9_1 N10_1 0.9(14) . . . . ?
C7_1 N8_1 C9_1 C16_1 178.3(9) . . . . ?
N8_1 C9_1 N10_1 C11_1 -1.1(14) . . . . ?
C16_1 C9_1 N10_1 C11_1 -178.6(9) . . . . ?
C9_1 N10_1 C11_1 N12_1 2.1(15) . . . . ?
C9_1 N10_1 C11_1 C22_1 -177.8(9) . . . . ?
N10_1 C11_1 N12_1 C7_1 -2.7(16) . . . . ?
C22_1 C11_1 N12_1 C7_1 177.2(9) . . . . ?
N8_1 C7_1 N12_1 C11_1 2.4(15) . . . . ?
C4_1 C7_1 N12_1 C11_1 -176.7(9) . . . . ?
C18_1 N13_1 C14_1 C15_1 -0.1(15) . . . . ?
Pd1_2 N13_1 C14_1 C15_1 -173.8(8) 2 . . . ?
N13_1 C14_1 C15_1 C16_1 2.3(16) . . . . ?
C14_1 C15_1 C16_1 C17_1 -3.1(15) . . . . ?
C14_1 C15_1 C16_1 C9_1 178.5(10) . . . . ?
N8_1 C9_1 C16_1 C15_1 -177.5(9) . . . . ?
N10_1 C9_1 C16_1 C15_1 0.1(14) . . . . ?
N8_1 C9_1 C16_1 C17_1 4.1(14) . . . . ?
N10_1 C9_1 C16_1 C17_1 -178.3(9) . . . . ?
C15_1 C16_1 C17_1 C18_1 1.7(14) . . . . ?
C9_1 C16_1 C17_1 C18_1 -179.8(9) . . . . ?
C14_1 N13_1 C18_1 C17_1 -1.2(15) . . . . ?
Pd1_2 N13_1 C18_1 C17_1 172.2(8) 2 . . . ?
C16_1 C17_1 C18_1 N13_1 0.4(15) . . . . ?
C24_1 N19_1 C20_1 C21_1 -2.3(16) . . . . ?
C25_1 N19_1 C20_1 C21_1 179.6(9) . . . . ?
N19_1 C20_1 C21_1 C22_1 -0.1(15) . . . . ?
C20_1 C21_1 C22_1 C23_1 1.6(15) . . . . ?
C20_1 C21_1 C22_1 C11_1 -178.8(9) . . . . ?
N10_1 C11_1 C22_1 C21_1 -168.1(9) . . . . ?
N12_1 C11_1 C22_1 C21_1 12.0(15) . . . . ?
N10_1 C11_1 C22_1 C23_1 11.5(15) . . . . ?
N12_1 C11_1 C22_1 C23_1 -168.4(10) . . . . ?
C21_1 C22_1 C23_1 C24_1 -0.9(18) . . . . ?
C11_1 C22_1 C23_1 C24_1 179.5(12) . . . . ?
C20_1 N19_1 C24_1 C23_1 2.9(19) . . . . ?
C25_1 N19_1 C24_1 C23_1 -179.0(11) . . . . ?
C22_1 C23_1 C24_1 N19_1 -1(2) . . . . ?
C20_1 N19_1 C25_1 C26_1 85.4(12) . . . . ?
C24_1 N19_1 C25_1 C26_1 -92.8(13) . . . . ?
N19_1 C25_1 C26_1 C31_1 -92.0(12) . . . . ?
N19_1 C25_1 C26_1 C27_1 92.5(13) . . . . ?
C31_1 C26_1 C27_1 C28_1 3.6(17) . . . . ?
C25_1 C26_1 C27_1 C28_1 179.2(10) . . . . ?
C26_1 C27_1 C28_1 C29_1 -1.9(18) . . . . ?
C27_1 C28_1 C29_1 C30_1 0.5(16) . . . . ?
C27_1 C28_1 C29_1 C32_1 179.6(10) . . . . ?
C28_1 C29_1 C30_1 C31_1 -0.9(18) . . . . ?
C32_1 C29_1 C30_1 C31_1 -180.0(11) . . . . ?
C27_1 C26_1 C31_1 C30_1 -3.9(17) . . . . ?
C25_1 C26_1 C31_1 C30_1 -179.6(10) . . . . ?
C29_1 C30_1 C31_1 C26_1 2.7(19) . . . . ?
C30_1 C29_1 C32_1 C33_1 -149.7(11) . . . . ?
C28_1 C29_1 C32_1 C33_1 31.3(16) . . . . ?
C30_1 C29_1 C32_1 C37_1 32.0(16) . . . . ?
C28_1 C29_1 C32_1 C37_1 -147.0(11) . . . . ?
C37_1 C32_1 C33_1 C34_1 -0.3(16) . . . . ?
C29_1 C32_1 C33_1 C34_1 -178.7(10) . . . . ?
C32_1 C33_1 C34_1 C35_1 2.7(16) . . . . ?
C33_1 C34_1 C35_1 C36_1 -4.4(15) . . . . ?
C33_1 C34_1 C35_1 C38_1 176.0(10) . . . . ?
C34_1 C35_1 C36_1 C37_1 3.9(17) . . . . ?
C38_1 C35_1 C36_1 C37_1 -176.5(11) . . . . ?
C35_1 C36_1 C37_1 C32_1 -1.6(19) . . . . ?
C33_1 C32_1 C37_1 C36_1 -0.3(17) . . . . ?
C29_1 C32_1 C37_1 C36_1 178.2(11) . . . . ?
C36_1 C35_1 C38_1 C39_1 -152.1(11) . . . . ?
C34_1 C35_1 C38_1 C39_1 27.5(16) . . . . ?
C36_1 C35_1 C38_1 C43_1 28.8(15) . . . . ?
C34_1 C35_1 C38_1 C43_1 -151.6(10) . . . . ?
C43_1 C38_1 C39_1 C40_1 0.0(15) . . . . ?
C35_1 C38_1 C39_1 C40_1 -179.1(10) . . . . ?
C38_1 C39_1 C40_1 C41_1 1.3(17) . . . . ?
C39_1 C40_1 C41_1 C42_1 -1.6(16) . . . . ?
C39_1 C40_1 C41_1 C44_1 174.2(10) . . . . ?
C40_1 C41_1 C42_1 C43_1 0.7(16) . . . . ?
C44_1 C41_1 C42_1 C43_1 -175.3(10) . . . . ?
C41_1 C42_1 C43_1 C38_1 0.6(17) . . . . ?
C39_1 C38_1 C43_1 C42_1 -0.9(15) . . . . ?
C35_1 C38_1 C43_1 C42_1 178.2(10) . . . . ?
C40_1 C41_1 C44_1 N45_1 -112.6(12) . . . . ?
C42_1 C41_1 C44_1 N45_1 63.1(14) . . . . ?
C41_1 C44_1 N45_1 C50_1 -119.7(11) . . . . ?
C41_1 C44_1 N45_1 C46_1 58.6(14) . . . . ?
C50_1 N45_1 C46_1 C47_1 5(2) . . . . ?
C44_1 N45_1 C46_1 C47_1 -173.3(13) . . . . ?
N45_1 C46_1 C47_1 C48_1 0(2) . . . . ?
C46_1 C47_1 C48_1 C49_1 -4(2) . . . . ?
C46_1 C47_1 C48_1 C51_1 173.9(13) . . . . ?
C47_1 C48_1 C49_1 C50_1 3.8(16) . . . . ?
C51_1 C48_1 C49_1 C50_1 -174.5(9) . . . . ?
C46_1 N45_1 C50_1 C49_1 -5.7(16) . . . . ?
C44_1 N45_1 C50_1 C49_1 172.5(10) . . . . ?
C48_1 C49_1 C50_1 N45_1 1.3(15) . . . . ?
C49_1 C48_1 C51_1 N56_1 -9.6(14) . . . . ?
C47_1 C48_1 C51_1 N56_1 172.2(11) . . . . ?
C49_1 C48_1 C51_1 N52_1 168.1(9) . . . . ?
C47_1 C48_1 C51_1 N52_1 -10.2(15) . . . . ?
N56_1 C51_1 N52_1 C53_1 2.5(14) . . . . ?
C48_1 C51_1 N52_1 C53_1 -175.1(8) . . . . ?
C51_1 N52_1 C53_1 N54_1 0.7(14) . . . . ?
C51_1 N52_1 C53_1 C60_1 -177.6(8) . . . . ?
N52_1 C53_1 N54_1 C55_1 -4.0(14) . . . . ?
C60_1 C53_1 N54_1 C55_1 174.2(8) . . . . ?
C53_1 N54_1 C55_1 N56_1 4.9(13) . . . . ?
C53_1 N54_1 C55_1 C66_1 -175.1(8) . . . . ?
N52_1 C51_1 N56_1 C55_1 -1.8(13) . . . . ?
C48_1 C51_1 N56_1 C55_1 175.6(8) . . . . ?
N54_1 C55_1 N56_1 C51_1 -2.2(13) . . . . ?
C66_1 C55_1 N56_1 C51_1 177.8(8) . . . . ?
C62_1 N57_1 C58_1 C59_1 -1.8(14) . . . . ?
Pd2_2 N57_1 C58_1 C59_1 179.9(7) . . . . ?
N57_1 C58_1 C59_1 C60_1 5.4(15) . . . . ?
C58_1 C59_1 C60_1 C61_1 -3.8(15) . . . . ?
C58_1 C59_1 C60_1 C53_1 177.6(9) . . . . ?
N54_1 C53_1 C60_1 C59_1 30.6(14) . . . . ?
N52_1 C53_1 C60_1 C59_1 -151.0(10) . . . . ?
N54_1 C53_1 C60_1 C61_1 -148.1(9) . . . . ?
N52_1 C53_1 C60_1 C61_1 30.3(13) . . . . ?
C59_1 C60_1 C61_1 C62_1 -1.2(14) . . . . ?
C53_1 C60_1 C61_1 C62_1 177.5(9) . . . . ?
C58_1 N57_1 C62_1 C61_1 -3.4(14) . . . . ?
Pd2_2 N57_1 C62_1 C61_1 175.0(8) . . . . ?
C60_1 C61_1 C62_1 N57_1 4.9(15) . . . . ?
C68_1 N63_1 C64_1 C65_1 -1.4(14) . . . . ?
Pd2_2 N63_1 C64_1 C65_1 -169.7(7) 21 . . . ?
N63_1 C64_1 C65_1 C66_1 0.5(14) . . . . ?
C64_1 C65_1 C66_1 C67_1 0.0(13) . . . . ?
C64_1 C65_1 C66_1 C55_1 -179.8(8) . . . . ?
N54_1 C55_1 C66_1 C65_1 172.6(8) . . . . ?
N56_1 C55_1 C66_1 C65_1 -7.3(12) . . . . ?
N54_1 C55_1 C66_1 C67_1 -7.1(13) . . . . ?
N56_1 C55_1 C66_1 C67_1 172.9(8) . . . . ?
C65_1 C66_1 C67_1 C68_1 0.5(14) . . . . ?
C55_1 C66_1 C67_1 C68_1 -179.7(8) . . . . ?
C64_1 N63_1 C68_1 C67_1 1.9(14) . . . . ?
Pd2_2 N63_1 C68_1 C67_1 170.0(7) 21 . . . ?
C66_1 C67_1 C68_1 N63_1 -1.5(15) . . . . ?
C2_2 C3_2 N4_2 C7_2 129.9(18) . . . . ?
C2_2 C3_2 N4_2 C8_2 -107.5(19) . . . . ?
C2_2 C3_2 N4_2 Pd1_2 9(2) . . . . ?
C13_2 N9_2 C10_2 C11_2 121(2) . . . . ?
C14_2 N9_2 C10_2 C11_2 -122.4(19) . . . . ?
Pd2_2 N9_2 C10_2 C11_2 -4(2) . . . . ?
N9_2 C10_2 C11_2 N12_2 7(3) . . . . ?
C10_2 C11_2 N12_2 C15_2 -125(2) . . . . ?
C10_2 C11_2 N12_2 C16_2 118.9(19) . . . . ?
C10_2 C11_2 N12_2 Pd2_2 -6(2) . . . . ?
N4_2 C3_2 C2_2 N1_2 -15(3) . . . . ?
C6_2 N1_2 C2_2 C3_2 130.5(18) . . . . ?
C5_2 N1_2 C2_2 C3_2 -107.1(18) . . . . ?
Pd1_2 N1_2 C2_2 C3_2 12.1(19) . . . . ?
F3_3 B1 F2_3 F3_3 120.000(1) 19 . . 21 ?
F3_3 B1 F2_3 F3_3 180.0 3 . . 21 ?
F3_3 B1 F2_3 F3_3 -120.000(1) 20 . . 21 ?
F3_3 B1 F2_3 F3_3 60.000(1) 2 . . 21 ?
F3_3 B1 F2_3 F3_3 -60.005(1) . . . 21 ?
F3_3 B1 F2_3 F3_3 -120.000(1) 21 . . 19 ?
F3_3 B1 F2_3 F3_3 60.000(1) 3 . . 19 ?
F3_3 B1 F2_3 F3_3 120.000(1) 20 . . 19 ?
F3_3 B1 F2_3 F3_3 -60.000(1) 2 . . 19 ?
F3_3 B1 F2_3 F3_3 179.995(0) . . . 19 ?
F3_3 B1 F2_3 F3_3 -120.000(1) 19 . . 20 ?
F3_3 B1 F2_3 F3_3 120.000(1) 21 . . 20 ?
F3_3 B1 F2_3 F3_3 -60.000(1) 3 . . 20 ?
F3_3 B1 F2_3 F3_3 180.000(0) 2 . . 20 ?
F3_3 B1 F2_3 F3_3 59.995(1) . . . 20 ?
F3_3 B1 F3_3 F3_3 -122.7(11) 21 . . 20 ?
F3_3 B1 F3_3 F3_3 57.3(11) 3 . . 20 ?
F3_3 B1 F3_3 F3_3 180.0 2 . . 20 ?
F2_3 B1 F3_3 F3_3 -61.3(6) . . . 20 ?
F2_3 B1 F3_3 F3_3 118.7(6) 19 . . 20 ?
F3_3 B1 F3_3 F3_3 180.0 3 . . 21 ?
F3_3 B1 F3_3 F3_3 122.7(11) 20 . . 21 ?
F3_3 B1 F3_3 F3_3 -57.3(11) 2 . . 21 ?
F2_3 B1 F3_3 F3_3 61.3(6) . . . 21 ?
F2_3 B1 F3_3 F3_3 -118.7(6) 19 . . 21 ?
F3_3 B1 F3_3 F2_3 118.7(6) 21 . . 19 ?
F3_3 B1 F3_3 F2_3 -61.3(6) 3 . . 19 ?
F3_3 B1 F3_3 F2_3 -118.7(6) 20 . . 19 ?
F3_3 B1 F3_3 F2_3 61.3(6) 2 . . 19 ?
F2_3 B1 F3_3 F2_3 180.000(0) . . . 19 ?
O4_3 C5_3 C6_3 C7_3 179.2(11) . . . . ?
C6_3 C5_3 C6_3 C7_3 55.6(15) 2 . . . ?
C6_3 C5_3 C6_3 C7_3 -57.2(14) 3 . . . ?
C5_3 C6_3 C7_3 C8_3 62.2(18) . . . . ?
C5_3 C6_3 C7_3 C8_3 -58(2) . . . 2 ?
C6_3 C7_3 C8_3 C7_3 -60.2(17) . . . 3 ?
C8_3 C7_3 C8_3 C7_3 61.1(18) 2 . . 3 ?
